data_7121327
loop_
_publ_author_name
'Su, Xiaojun'
'McCardle, Kaitlin M.'
'Panetier, Julien A.'
'Jurss, Jonah W.'

_publ_section_title
;
 Electrocatalytic CO<sub>2</sub> reduction with nickel complexes supported
 by tunable bipyridyl-N-heterocyclic carbene donors: understanding
 redox-active macrocycles.
;
_journal_issue 27
_journal_name_full 'Chemical communications (Cambridge, England)'
_journal_page_first 3351
_journal_page_last 3354
_journal_paper_doi 10.1039/c8cc00266e
_journal_volume 54
_journal_year 2018
_chemical_formula_moiety 'C22 H21 F12 N7 Ni P2'
_chemical_formula_sum 'C22 H21 F12 N7 Ni P2'
_chemical_formula_weight 732.11
_chemical_name_common 2-Ni
_space_group_IT_number 2
_space_group_name_Hall '-P 1'
_space_group_name_H-M_alt 'P -1'
_symmetry_cell_setting triclinic
_symmetry_space_group_name_Hall '-P 1'
_symmetry_space_group_name_H-M 'P -1'
_atom_sites_solution_hydrogens geom
_atom_sites_solution_primary direct
_atom_sites_solution_secondary difmap
_audit_creation_method SHELXL-97
_audit_update_record
;
2017-12-16 deposited with the CCDC.
2018-02-26 downloaded from the CCDC.
;
_cell_angle_alpha 69.4740(10)
_cell_angle_beta 70.9980(10)
_cell_angle_gamma 83.8040(10)
_cell_formula_units_Z 2
_cell_length_a 9.9845(2)
_cell_length_b 12.1671(3)
_cell_length_c 12.4094(3)
_cell_measurement_reflns_used 9486
_cell_measurement_temperature 100(2)
_cell_measurement_theta_max 25.44
_cell_measurement_theta_min 2.58
_cell_volume 1334.85(5)
_computing_cell_refinement 'Bruker SAINT'
_computing_data_collection 'Bruker APEX2'
_computing_data_reduction 'Bruker SAINT'
_computing_molecular_graphics ORTEP-32
_computing_publication_material WinGX
_computing_structure_refinement 'SHELXL-2014 (Sheldrick, 2014)'
_computing_structure_solution 'SHELXS-97 (Sheldrick, 2008)'
_diffrn_ambient_temperature 100(2)
_diffrn_measured_fraction_theta_full 0.942
_diffrn_measured_fraction_theta_max 0.941
_diffrn_measurement_device_type 'Bruker APEX-II CCD'
_diffrn_measurement_method 'phi and omega scans'
_diffrn_radiation_monochromator graphite
_diffrn_radiation_source 'fine-focus sealed tube'
_diffrn_radiation_type MoK\a
_diffrn_radiation_wavelength 0.71073
_diffrn_reflns_av_R_equivalents 0.0168
_diffrn_reflns_av_sigmaI/netI 0.0131
_diffrn_reflns_limit_h_max 12
_diffrn_reflns_limit_h_min -11
_diffrn_reflns_limit_k_max 14
_diffrn_reflns_limit_k_min -14
_diffrn_reflns_limit_l_max 15
_diffrn_reflns_limit_l_min -14
_diffrn_reflns_number 23990
_diffrn_reflns_theta_full 25.00
_diffrn_reflns_theta_max 25.44
_diffrn_reflns_theta_min 1.79
_exptl_absorpt_coefficient_mu 0.961
_exptl_absorpt_correction_T_max 0.9101
_exptl_absorpt_correction_T_min 0.7615
_exptl_absorpt_correction_type multi-scan
_exptl_absorpt_process_details SADABS
_exptl_crystal_colour yellow
_exptl_crystal_density_diffrn 1.821
_exptl_crystal_density_method 'not measured'
_exptl_crystal_description shard
_exptl_crystal_F_000 736
_exptl_crystal_recrystallization_method 'Re-crystallisation from solvent: acetonitrile, diethyl ether'
_exptl_crystal_size_max 0.30
_exptl_crystal_size_mid 0.20
_exptl_crystal_size_min 0.10
_refine_diff_density_max 0.272
_refine_diff_density_min -0.323
_refine_diff_density_rms 0.047
_refine_ls_extinction_method none
_refine_ls_goodness_of_fit_ref 1.079
_refine_ls_hydrogen_treatment mixed
_refine_ls_matrix_type full
_refine_ls_number_parameters 432
_refine_ls_number_reflns 4634
_refine_ls_number_restraints 6
_refine_ls_restrained_S_all 1.078
_refine_ls_R_factor_all 0.0251
_refine_ls_R_factor_gt 0.0234
_refine_ls_shift/su_max 0.000
_refine_ls_shift/su_mean 0.000
_refine_ls_structure_factor_coef Fsqd
_refine_ls_weighting_details 'calc w=1/[\s^2^(Fo^2^)+(0.0213P)^2^+1.1843P] where P=(Fo^2^+2Fc^2^)/3'
_refine_ls_weighting_scheme calc
_refine_ls_wR_factor_gt 0.0561
_refine_ls_wR_factor_ref 0.0570
_reflns_number_gt 4372
_reflns_number_total 4634
_reflns_threshold_expression >2sigma(I)
_cod_data_source_file c8cc00266e2.cif
_cod_data_source_block shelxl_CCDC2
_cod_depositor_comments
;
The following automatic conversions were performed:

'_symmetry_cell_setting' value 'Triclinic' changed to 'triclinic'
according to
/home/data/users/saulius/crontab/automatic-downloads/rss-feeds/RSC/lib/dictionaries/cif_core.dic
dictionary named 'cif_core.dic' version 2.4.2 from 2011-04-26.

Automatic conversion script
Id: cif_fix_values 4973 2017-02-22 13:04:09Z antanas 

 Adding full bibliography for 7121325--7121327.cif.
;
_cod_original_sg_symbol_H-M P-1
_cod_database_code 7121327

loop_
_symmetry_equiv_pos_as_xyz
'x, y, z'
'-x, -y, -z'

loop_
_atom_site_label
_atom_site_type_symbol
_atom_site_fract_x
_atom_site_fract_y
_atom_site_fract_z
_atom_site_U_iso_or_equiv
_atom_site_adp_type
_atom_site_occupancy
_atom_site_symmetry_multiplicity
_atom_site_calc_flag
_atom_site_refinement_flags
_atom_site_disorder_assembly
_atom_site_disorder_group
C1 C 0.6226(2) 0.50972(16) 0.15650(16) 0.0194(4) Uani 1 1 d . . .
H17 H 0.6789 0.5779 0.1437 0.023 Uiso 1 1 calc R . .
H18 H 0.6795 0.4685 0.1007 0.023 Uiso 1 1 calc R . .
C2 C 0.35644(19) 0.51198(15) 0.17930(15) 0.0146(4) Uani 1 1 d . . .
C3 C 0.5006(2) 0.65594(15) 0.02869(16) 0.0209(4) Uani 1 1 d . . .
H2 H 0.5843 0.6999 -0.0232 0.025 Uiso 1 1 calc R . .
C4 C 0.3693(2) 0.68228(16) 0.02239(16) 0.0204(4) Uani 1 1 d . . .
H1 H 0.3416 0.7479 -0.0349 0.024 Uiso 1 1 calc R . .
C5 C 0.1297(2) 0.59870(15) 0.13372(16) 0.0162(4) Uani 1 1 d . . .
H3 H 0.1099 0.5559 0.0858 0.019 Uiso 1 1 calc R . .
H4 H 0.1021 0.6815 0.1015 0.019 Uiso 1 1 calc R . .
C6 C 0.03909(19) 0.54741(14) 0.26255(15) 0.0141(3) Uani 1 1 d . . .
C7 C -0.0904(2) 0.59786(15) 0.30354(16) 0.0170(4) Uani 1 1 d . . .
H5 H -0.1163 0.6707 0.2540 0.020 Uiso 1 1 calc R . .
C8 C -0.1815(2) 0.54082(15) 0.41762(16) 0.0175(4) Uani 1 1 d . . .
H7 H -0.2695 0.5751 0.4480 0.021 Uiso 1 1 calc R . .
C9 C -0.1426(2) 0.43286(15) 0.48699(16) 0.0164(4) Uani 1 1 d . . .
H6 H -0.2045 0.3909 0.5643 0.020 Uiso 1 1 calc R . .
C10 C -0.01207(19) 0.38796(14) 0.44111(15) 0.0135(3) Uani 1 1 d . . .
C11 C 0.03432(19) 0.26777(14) 0.49649(15) 0.0140(3) Uani 1 1 d . . .
C12 C -0.0427(2) 0.18788(15) 0.60505(16) 0.0184(4) Uani 1 1 d . . .
H10 H -0.1243 0.2115 0.6572 0.022 Uiso 1 1 calc R . .
C13 C 0.0028(2) 0.07228(16) 0.63557(17) 0.0217(4) Uani 1 1 d . . .
H9 H -0.0441 0.0163 0.7115 0.026 Uiso 1 1 calc R . .
C14 C 0.1173(2) 0.03953(15) 0.55417(17) 0.0196(4) Uani 1 1 d . . .
H8 H 0.1444 -0.0405 0.5708 0.024 Uiso 1 1 calc R . .
C15 C 0.1918(2) 0.12398(15) 0.44859(16) 0.0164(4) Uani 1 1 d . . .
C16 C 0.3114(2) 0.09451(15) 0.35287(17) 0.0184(4) Uani 1 1 d . . .
H11 H 0.3352 0.0104 0.3828 0.022 Uiso 1 1 calc R . .
H12 H 0.2824 0.1089 0.2800 0.022 Uiso 1 1 calc R . .
C17 C 0.4284(2) 0.28305(15) 0.30318(15) 0.0154(4) Uani 1 1 d . . .
C18 C 0.5677(2) 0.12290(16) 0.32696(17) 0.0205(4) Uani 1 1 d . . .
H13 H 0.5981 0.0440 0.3391 0.025 Uiso 1 1 calc R . .
C19 C 0.6445(2) 0.21438(16) 0.31173(16) 0.0203(4) Uani 1 1 d . . .
H14 H 0.7404 0.2128 0.3103 0.024 Uiso 1 1 calc R . .
C20 C 0.5983(2) 0.42828(16) 0.28392(16) 0.0193(4) Uani 1 1 d . . .
H15 H 0.6860 0.4231 0.3061 0.023 Uiso 1 1 calc R . .
H16 H 0.5228 0.4603 0.3394 0.023 Uiso 1 1 calc R . .
N1 N 0.49213(16) 0.55300(12) 0.12473(13) 0.0162(3) Uani 1 1 d . . .
N2 N 0.28150(16) 0.59489(12) 0.11598(13) 0.0153(3) Uani 1 1 d . . .
N3 N 0.08049(16) 0.44625(12) 0.33130(13) 0.0128(3) Uani 1 1 d . . .
N4 N 0.15463(16) 0.23793(12) 0.42338(13) 0.0137(3) Uani 1 1 d . . .
N5 N 0.43558(16) 0.16654(12) 0.32151(13) 0.0162(3) Uani 1 1 d . . .
N6 N 0.55724(16) 0.31121(13) 0.29851(13) 0.0158(3) Uani 1 1 d . . .
F1 F -0.00380(12) 0.21883(9) 0.26581(9) 0.0227(2) Uani 1 1 d . . .
F2 F 0.16405(13) 0.16150(9) 0.12193(10) 0.0280(3) Uani 1 1 d . . .
F3 F -0.06370(13) 0.18597(10) 0.11844(10) 0.0283(3) Uani 1 1 d . . .
F4 F -0.05966(12) 0.37165(9) 0.11978(10) 0.0258(3) Uani 1 1 d . . .
F5 F 0.10729(12) 0.31346(9) -0.02457(9) 0.0227(2) Uani 1 1 d . . .
F6 F 0.16815(12) 0.34640(9) 0.12200(9) 0.0219(2) Uani 1 1 d . . .
F7 F 0.39813(13) 0.73845(11) 0.27587(10) 0.0299(3) Uani 1 1 d . . .
F8 F 0.35476(12) 0.79394(10) 0.43970(10) 0.0271(3) Uani 1 1 d . . .
F9 F 0.50878(14) 0.89893(10) 0.26111(11) 0.0345(3) Uani 1 1 d . . .
F10 F 0.59090(14) 0.78901(12) 0.41505(11) 0.0376(3) Uani 1 1 d . . .
F11 F 0.63288(13) 0.73356(10) 0.25106(10) 0.0301(3) Uani 1 1 d . . .
F12 F 0.47962(13) 0.62928(10) 0.43050(11) 0.0322(3) Uani 1 1 d . . .
P1 P 0.05131(5) 0.26610(4) 0.11997(4) 0.01428(10) Uani 1 1 d . . .
P2 P 0.49457(5) 0.76394(4) 0.34524(4) 0.01747(11) Uani 1 1 d . . .
Ni1 Ni 0.26296(2) 0.371894(18) 0.300656(19) 0.01212(7) Uani 1 1 d . . .
N7A N 0.8553(12) 0.1249(9) 0.8955(11) 0.052(2) Uani 0.509(4) 1 d P A 1
C21A C 0.8602(5) 0.0447(4) 0.9794(4) 0.0307(11) Uani 0.509(4) 1 d P A 1
C22A C 0.8635(6) -0.0520(4) 1.0880(4) 0.0375(12) Uani 0.509(4) 1 d P A 1
H22A H 0.9614 -0.0660 1.0896 0.056 Uiso 0.509(4) 1 calc PR A 1
H22B H 0.8251 -0.1229 1.0883 0.056 Uiso 0.509(4) 1 calc PR A 1
H22C H 0.8061 -0.0324 1.1595 0.056 Uiso 0.509(4) 1 calc PR A 1
N7B N 0.7984(13) 0.1056(10) 0.8994(11) 0.052(2) Uani 0.491(4) 1 d P A 2
C21B C 0.6960(7) 0.0505(4) 0.9381(4) 0.0411(15) Uani 0.491(4) 1 d P A 2
C22B C 0.5686(9) -0.0217(6) 0.9868(5) 0.0559(17) Uani 0.491(4) 1 d PD . 2
H22D H 0.490(5) 0.008(7) 1.037(5) 0.07(3) Uiso 0.491(4) 1 d PD A 2
H22E H 0.541(7) -0.035(6) 0.925(5) 0.11(3) Uiso 0.491(4) 1 d PD A 2
H22F H 0.587(8) -0.098(3) 1.040(5) 0.11(3) Uiso 0.491(4) 1 d PD A 2

loop_
_atom_site_aniso_label
_atom_site_aniso_U_11
_atom_site_aniso_U_22
_atom_site_aniso_U_33
_atom_site_aniso_U_23
_atom_site_aniso_U_13
_atom_site_aniso_U_12
C1 0.0130(10) 0.0223(9) 0.0219(9) -0.0077(8) -0.0028(8) -0.0026(7)
C2 0.0157(10) 0.0151(8) 0.0152(8) -0.0084(7) -0.0044(7) 0.0005(7)
C3 0.0220(11) 0.0163(9) 0.0182(9) -0.0035(7) 0.0009(8) -0.0045(7)
C4 0.0237(11) 0.0154(9) 0.0162(9) -0.0020(7) -0.0018(8) -0.0014(7)
C5 0.0174(10) 0.0139(8) 0.0170(9) -0.0035(7) -0.0075(8) 0.0023(7)
C6 0.0165(10) 0.0116(8) 0.0175(8) -0.0058(7) -0.0083(7) -0.0006(6)
C7 0.0184(10) 0.0142(8) 0.0224(9) -0.0075(7) -0.0109(8) 0.0031(7)
C8 0.0142(10) 0.0201(9) 0.0235(9) -0.0124(7) -0.0080(8) 0.0033(7)
C9 0.0162(10) 0.0175(9) 0.0183(9) -0.0073(7) -0.0065(8) -0.0022(7)
C10 0.0143(10) 0.0137(8) 0.0153(8) -0.0058(7) -0.0069(7) -0.0015(6)
C11 0.0136(10) 0.0147(9) 0.0161(8) -0.0054(7) -0.0070(7) -0.0010(6)
C12 0.0159(10) 0.0200(9) 0.0183(9) -0.0052(7) -0.0051(8) -0.0012(7)
C13 0.0230(11) 0.0182(9) 0.0206(9) 0.0004(7) -0.0087(8) -0.0043(7)
C14 0.0198(11) 0.0135(9) 0.0253(10) -0.0023(7) -0.0113(8) 0.0003(7)
C15 0.0175(10) 0.0134(8) 0.0218(9) -0.0054(7) -0.0114(8) 0.0004(7)
C16 0.0183(11) 0.0137(9) 0.0246(9) -0.0066(7) -0.0088(8) 0.0019(7)
C17 0.0161(10) 0.0175(9) 0.0119(8) -0.0048(7) -0.0035(7) 0.0000(7)
C18 0.0175(11) 0.0217(10) 0.0215(9) -0.0072(8) -0.0072(8) 0.0074(7)
C19 0.0133(10) 0.0267(10) 0.0195(9) -0.0066(8) -0.0060(8) 0.0048(7)
C20 0.0154(10) 0.0245(10) 0.0209(9) -0.0104(8) -0.0060(8) -0.0019(7)
N1 0.0156(9) 0.0156(7) 0.0158(7) -0.0058(6) -0.0015(6) -0.0025(6)
N2 0.0176(9) 0.0128(7) 0.0143(7) -0.0039(6) -0.0038(6) -0.0004(6)
N3 0.0131(8) 0.0120(7) 0.0151(7) -0.0054(6) -0.0056(6) -0.0006(5)
N4 0.0137(8) 0.0133(7) 0.0158(7) -0.0045(6) -0.0073(6) 0.0003(5)
N5 0.0145(9) 0.0159(7) 0.0183(7) -0.0062(6) -0.0058(6) 0.0032(6)
N6 0.0121(8) 0.0195(8) 0.0152(7) -0.0054(6) -0.0041(6) 0.0004(6)
F1 0.0234(7) 0.0263(6) 0.0144(5) -0.0015(4) -0.0047(5) -0.0058(4)
F2 0.0295(7) 0.0207(6) 0.0325(6) -0.0091(5) -0.0104(5) 0.0079(5)
F3 0.0255(7) 0.0351(7) 0.0268(6) -0.0123(5) -0.0046(5) -0.0139(5)
F4 0.0220(7) 0.0245(6) 0.0266(6) -0.0065(5) -0.0065(5) 0.0078(4)
F5 0.0206(6) 0.0310(6) 0.0146(5) -0.0051(4) -0.0044(5) -0.0043(4)
F6 0.0199(6) 0.0257(6) 0.0222(5) -0.0099(5) -0.0046(5) -0.0073(4)
F7 0.0256(7) 0.0443(7) 0.0249(6) -0.0173(5) -0.0082(5) 0.0005(5)
F8 0.0237(7) 0.0322(6) 0.0245(6) -0.0155(5) -0.0013(5) 0.0049(5)
F9 0.0409(8) 0.0185(6) 0.0321(6) -0.0022(5) -0.0034(6) 0.0024(5)
F10 0.0292(8) 0.0564(8) 0.0333(7) -0.0182(6) -0.0117(6) -0.0078(6)
F11 0.0207(7) 0.0320(6) 0.0313(6) -0.0134(5) 0.0014(5) 0.0050(5)
F12 0.0300(7) 0.0202(6) 0.0337(7) 0.0016(5) -0.0063(6) 0.0040(5)
P1 0.0136(3) 0.0144(2) 0.0139(2) -0.00339(17) -0.00411(19) -0.00166(17)
P2 0.0173(3) 0.0164(2) 0.0176(2) -0.00601(18) -0.0043(2) 0.00277(17)
Ni1 0.01119(13) 0.01072(11) 0.01388(11) -0.00336(8) -0.00406(9) 0.00036(8)
N7A 0.099(8) 0.025(3) 0.0399(16) -0.018(2) -0.022(5) 0.002(4)
C21A 0.040(3) 0.023(2) 0.032(2) -0.0169(19) -0.008(2) 0.0013(17)
C22A 0.053(3) 0.026(2) 0.031(2) -0.0090(18) -0.009(2) -0.0022(19)
N7B 0.099(8) 0.025(3) 0.0399(16) -0.018(2) -0.022(5) 0.002(4)
C21B 0.072(4) 0.026(3) 0.028(2) -0.012(2) -0.020(3) 0.017(3)
C22B 0.078(5) 0.053(4) 0.032(3) -0.009(3) -0.017(3) -0.001(3)

loop_
_atom_type_symbol
_atom_type_description
_atom_type_scat_dispersion_real
_atom_type_scat_dispersion_imag
_atom_type_scat_source
C C 0.0033 0.0016 'International Tables Vol C Tables 4.2.6.8 and 6.1.1.4'
H H 0.0000 0.0000 'International Tables Vol C Tables 4.2.6.8 and 6.1.1.4'
N N 0.0061 0.0033 'International Tables Vol C Tables 4.2.6.8 and 6.1.1.4'
F F 0.0171 0.0103 'International Tables Vol C Tables 4.2.6.8 and 6.1.1.4'
P P 0.1023 0.0942 'International Tables Vol C Tables 4.2.6.8 and 6.1.1.4'
Ni Ni 0.3393 1.1124 'International Tables Vol C Tables 4.2.6.8 and 6.1.1.4'

loop_
_geom_angle_atom_site_label_1
_geom_angle_atom_site_label_2
_geom_angle_atom_site_label_3
_geom_angle
_geom_angle_site_symmetry_1
N1 C1 C20 114.45(15) .
N1 C1 H17 108.6 .
C20 C1 H17 108.6 .
N1 C1 H18 108.6 .
C20 C1 H18 108.6 .
H17 C1 H18 107.6 .
N1 C2 N2 103.38(15) .
N1 C2 Ni1 136.60(13) .
N2 C2 Ni1 119.69(13) .
C4 C3 N1 107.25(16) .
C4 C3 H2 126.4 .
N1 C3 H2 126.4 .
C3 C4 N2 106.44(16) .
C3 C4 H1 126.8 .
N2 C4 H1 126.8 .
N2 C5 C6 114.82(14) .
N2 C5 H3 108.6 .
C6 C5 H3 108.6 .
N2 C5 H4 108.6 .
C6 C5 H4 108.6 .
H3 C5 H4 107.5 .
N3 C6 C7 121.90(16) .
N3 C6 C5 117.83(15) .
C7 C6 C5 119.92(15) .
C8 C7 C6 119.29(16) .
C8 C7 H5 120.4 .
C6 C7 H5 120.4 .
C7 C8 C9 119.16(17) .
C7 C8 H7 120.4 .
C9 C8 H7 120.4 .
C10 C9 C8 118.58(17) .
C10 C9 H6 120.7 .
C8 C9 H6 120.7 .
N3 C10 C9 122.42(16) .
N3 C10 C11 112.95(15) .
C9 C10 C11 124.17(16) .
N4 C11 C12 122.19(16) .
N4 C11 C10 112.57(15) .
C12 C11 C10 124.88(17) .
C11 C12 C13 118.17(18) .
C11 C12 H10 120.9 .
C13 C12 H10 120.9 .
C14 C13 C12 119.29(17) .
C14 C13 H9 120.4 .
C12 C13 H9 120.4 .
C15 C14 C13 119.60(17) .
C15 C14 H8 120.2 .
C13 C14 H8 120.2 .
N4 C15 C14 121.04(17) .
N4 C15 C16 116.17(15) .
C14 C15 C16 122.68(16) .
N5 C16 C15 109.91(14) .
N5 C16 H11 109.7 .
C15 C16 H11 109.7 .
N5 C16 H12 109.7 .
C15 C16 H12 109.7 .
H11 C16 H12 108.2 .
N6 C17 N5 104.35(15) .
N6 C17 Ni1 131.47(13) .
N5 C17 Ni1 123.97(13) .
C19 C18 N5 106.26(16) .
C19 C18 H13 126.9 .
N5 C18 H13 126.9 .
C18 C19 N6 106.82(17) .
C18 C19 H14 126.6 .
N6 C19 H14 126.6 .
N6 C20 C1 111.50(14) .
N6 C20 H15 109.3 .
C1 C20 H15 109.3 .
N6 C20 H16 109.3 .
C1 C20 H16 109.3 .
H15 C20 H16 108.0 .
C2 N1 C3 111.35(15) .
C2 N1 C1 130.72(15) .
C3 N1 C1 117.80(15) .
C2 N2 C4 111.55(16) .
C2 N2 C5 128.56(15) .
C4 N2 C5 119.87(15) .
C6 N3 C10 118.47(15) .
C6 N3 Ni1 128.48(12) .
C10 N3 Ni1 112.95(11) .
C15 N4 C11 119.06(15) .
C15 N4 Ni1 127.63(13) .
C11 N4 Ni1 113.03(11) .
C17 N5 C18 111.36(15) .
C17 N5 C16 123.05(15) .
C18 N5 C16 124.74(15) .
C17 N6 C19 111.20(15) .
C17 N6 C20 124.27(15) .
C19 N6 C20 124.51(16) .
F3 P1 F5 90.52(6) .
F3 P1 F4 90.50(7) .
F5 P1 F4 90.63(6) .
F3 P1 F2 90.64(7) .
F5 P1 F2 90.05(6) .
F4 P1 F2 178.67(7) .
F3 P1 F6 179.61(7) .
F5 P1 F6 89.66(6) .
F4 P1 F6 89.84(6) .
F2 P1 F6 89.02(6) .
F3 P1 F1 90.02(6) .
F5 P1 F1 179.45(7) .
F4 P1 F1 89.51(6) .
F2 P1 F1 89.81(6) .
F6 P1 F1 89.80(6) .
F11 P2 F7 89.98(7) .
F11 P2 F9 90.29(7) .
F7 P2 F9 90.39(7) .
F11 P2 F10 90.08(7) .
F7 P2 F10 179.79(8) .
F9 P2 F10 89.81(7) .
F11 P2 F12 90.19(6) .
F7 P2 F12 89.87(7) .
F9 P2 F12 179.45(8) .
F10 P2 F12 89.93(7) .
F11 P2 F8 179.57(7) .
F7 P2 F8 89.63(6) .
F9 P2 F8 89.87(6) .
F10 P2 F8 90.32(7) .
F12 P2 F8 89.65(7) .
C17 Ni1 C2 95.81(8) .
C17 Ni1 N4 88.87(7) .
C2 Ni1 N4 175.32(7) .
C17 Ni1 N3 168.84(7) .
C2 Ni1 N3 93.36(7) .
N4 Ni1 N3 81.98(6) .
N7A C21A C22A 177.1(7) .
N7B C21B C22B 178.6(8) .
C22B C22B C21B 124.3(7) 2_657
C22B C22B H22D 29(4) 2_657
C21B C22B H22D 114(5) .
C22B C22B H22E 81(4) 2_657
C21B C22B H22E 112(5) .
H22D C22B H22E 110(5) .
C22B C22B H22F 118(5) 2_657
C21B C22B H22F 109(5) .
H22D C22B H22F 105(4) .
H22E C22B H22F 107(4) .

loop_
_geom_bond_atom_site_label_1
_geom_bond_atom_site_label_2
_geom_bond_distance
_geom_bond_site_symmetry_2
C1 N1 1.473(2) .
C1 C20 1.498(3) .
C1 H17 0.9900 .
C1 H18 0.9900 .
C2 N1 1.362(2) .
C2 N2 1.363(2) .
C2 Ni1 1.9163(17) .
C3 C4 1.337(3) .
C3 N1 1.381(2) .
C3 H2 0.9500 .
C4 N2 1.386(2) .
C4 H1 0.9500 .
C5 N2 1.457(2) .
C5 C6 1.498(2) .
C5 H3 0.9900 .
C5 H4 0.9900 .
C6 N3 1.341(2) .
C6 C7 1.388(3) .
C7 C8 1.386(3) .
C7 H5 0.9500 .
C8 C9 1.390(2) .
C8 H7 0.9500 .
C9 C10 1.379(3) .
C9 H6 0.9500 .
C10 N3 1.363(2) .
C10 C11 1.477(2) .
C11 N4 1.351(2) .
C11 C12 1.385(3) .
C12 C13 1.389(3) .
C12 H10 0.9500 .
C13 C14 1.385(3) .
C13 H9 0.9500 .
C14 C15 1.383(3) .
C14 H8 0.9500 .
C15 N4 1.348(2) .
C15 C16 1.499(3) .
C16 N5 1.462(2) .
C16 H11 0.9900 .
C16 H12 0.9900 .
C17 N6 1.345(2) .
C17 N5 1.352(2) .
C17 Ni1 1.8768(18) .
C18 C19 1.344(3) .
C18 N5 1.381(2) .
C18 H13 0.9500 .
C19 N6 1.382(2) .
C19 H14 0.9500 .
C20 N6 1.458(2) .
C20 H15 0.9900 .
C20 H16 0.9900 .
N3 Ni1 1.9279(15) .
N4 Ni1 1.9270(14) .
F1 P1 1.6121(11) .
F2 P1 1.6045(11) .
F3 P1 1.5933(11) .
F4 P1 1.6029(11) .
F5 P1 1.5980(11) .
F6 P1 1.6120(11) .
F7 P2 1.5987(12) .
F8 P2 1.6063(12) .
F9 P2 1.5997(12) .
F10 P2 1.6000(12) .
F11 P2 1.5973(12) .
F12 P2 1.6002(11) .
N7A C21A 1.162(12) .
C21A C22A 1.452(6) .
C22A H22A 0.9800 .
C22A H22B 0.9800 .
C22A H22C 0.9800 .
N7B C21B 1.152(10) .
C21B C22B 1.457(10) .
C22B C22B 1.391(17) 2_657
C22B H22D 0.96(2) .
C22B H22E 0.96(2) .
C22B H22F 0.97(2) .
